data_4318661
loop_
_publ_author_name
'Jeane Bordini'
'David L. Hughes'
'Joaquim Delphino Da Motta Neto'
'Carlos Jorge da Cunha'

_publ_contact_author 'Carlos Jorge da Cunha '
_publ_contact_author_email ' cjcunha@quimica.ufpr.br '
_publ_section_title
;
 Nitric Oxide Photorelease from Ruthenium Salen Complexes in Aqueous and
 Organic Solutions
;
_journal_name_full 'Inorganic Chemistry'
_journal_page_first 5410
_journal_page_last 5416
_journal_paper_doi 10.1021/ic011273d
_journal_volume 41
_journal_year 2002
_chemical_compound_source synthetic
_chemical_formula_moiety 'C16 H14 Cl N3 O3 Ru, C H2 Cl2'
_chemical_formula_structural '[Ru(C16H14N2O2)(Cl)(NO)].CH2Cl2'
_chemical_formula_sum 'C17 H16 Cl3 N3 O3 Ru'
_chemical_formula_weight 517.75
_chemical_name_common '[(salen)(chloro)(nitrosyl) ruthenium (II)]'
_chemical_name_systematic '[{bis(salicylaldehyde)ethylenediiminato}(chloro)(nitrosyl)ruthenium(II)]'
_space_group_IT_number 43
_symmetry_cell_setting orthorhombic
_symmetry_space_group_name_Hall 'F 2 -2d'
_symmetry_space_group_name_H-M 'F d d 2'
_atom_sites_solution_hydrogens geom
_atom_sites_solution_primary direct
_atom_sites_solution_secondary difmap
_audit_creation_method SHELXL-97
_cell_angle_alpha 90.00
_cell_angle_beta 90.00
_cell_angle_gamma 90.00
_cell_formula_units_Z 16
_cell_length_a 25.489(4)
_cell_length_b 33.435(4)
_cell_length_c 9.3716(9)
_cell_measurement_reflns_used 24
_cell_measurement_temperature 293(2)
_cell_measurement_theta_max 11
_cell_measurement_theta_min 10
_cell_volume 7986.7(18)
_computing_cell_refinement 'CAD4/EXPRESS (Enraf-Nonius, 1992)'
_computing_data_collection 'CAD4/EXPRESS (Enraf-Nonius, 1992)'
_computing_data_reduction 'CAD4 (Hursthouse, 1976)'
_computing_molecular_graphics 'ORTEP (Johnson, 1971)'
_computing_publication_material 'SHELXL-93 (Sheldrick, 1993)'
_computing_structure_refinement 'SHELXL-93 (Sheldrick, 1993)'
_computing_structure_solution 'SHELXS-86 (Sheldrick, 1990)'
_diffrn_ambient_temperature 293(2)
_diffrn_measurement_device 'Enraf-Nonius CAD4 diffractometer'
_diffrn_measurement_method 'scintillation counter; \w/\q scans'
_diffrn_radiation_monochromator graphite
_diffrn_radiation_source 'fine-focus sealed tube'
_diffrn_radiation_type Mo-K\a
_diffrn_radiation_wavelength 0.71069
_diffrn_reflns_av_R_equivalents 0.1062
_diffrn_reflns_av_sigmaI/netI 0.0629
_diffrn_reflns_limit_h_max 35
_diffrn_reflns_limit_h_min -1
_diffrn_reflns_limit_k_max 46
_diffrn_reflns_limit_k_min -1
_diffrn_reflns_limit_l_max 13
_diffrn_reflns_limit_l_min -1
_diffrn_reflns_number 3381
_diffrn_reflns_theta_max 30.0
_diffrn_reflns_theta_min 1.50
_diffrn_standards_decay_% 3.0
_diffrn_standards_interval_time '10000 s'
_diffrn_standards_number 3
_exptl_absorpt_coefficient_mu 1.209
_exptl_absorpt_correction_T_max 0.988
_exptl_absorpt_correction_T_min 0.830
_exptl_absorpt_correction_type 'semi-empirical psi-scans'
_exptl_crystal_colour brown
_exptl_crystal_density_diffrn 1.722
_exptl_crystal_description prisms
_exptl_crystal_F_000 4128
_exptl_crystal_preparation 'crystallized from a dichloromethane solution'
_exptl_crystal_size_max 0.36
_exptl_crystal_size_mid 0.17
_exptl_crystal_size_min 0.12
_refine_diff_density_max 0.441
_refine_diff_density_min -0.618
_refine_diff_density_rms 0.076
_refine_ls_abs_structure_details 'Flack H D (1983), Acta Cryst. A39, 876-881'
_refine_ls_abs_structure_Flack 0.02(5)
_refine_ls_extinction_method none
_refine_ls_goodness_of_fit_obs 1.089
_refine_ls_goodness_of_fit_ref 1.042
_refine_ls_hydrogen_treatment
;
 All hydrogen coordinates were included in idealised positions and subsequently
 allowed  to refine freely except those of the disordered hydrogens of the
 solvent CH2Cl2, which were set to ride on the parent carbon atom.  All 
 isotropic thermal displacement parameters were free to refine except those
 of the disordered hydrogens which were set to be 1.2 x Ueq of the parent
 carbon.
;
_refine_ls_matrix_type full
_refine_ls_number_parameters 319
_refine_ls_number_reflns 3077
_refine_ls_number_restraints 1
_refine_ls_restrained_S_all 1.041
_refine_ls_restrained_S_obs 1.088
_refine_ls_R_factor_all 0.0666
_refine_ls_R_factor_gt 0.0399
_refine_ls_shift/su_max -0.001
_refine_ls_shift/su_mean 0.000
_refine_ls_structure_factor_coef Fsqd
_refine_ls_weighting_details 'w=3D1/[\s^2^(Fo^2^)+(0.0120P)^2^] where P=3D(Fo^2^+2Fc^2^)/3'
_refine_ls_weighting_scheme calc
_refine_ls_wR_factor_gt 0.0629
_refine_ls_wR_factor_ref 0.0745
_reflns_number_observed 2111
_reflns_number_total 3077
_reflns_observed_criterion I>2sigma(I)
_cod_data_source_file ic011273d.cif
_cod_data_source_block C17H16Cl3N3O3Ru
_cod_depositor_comments
;
The following automatic conversions were performed:

'_refine_ls_weighting_scheme' value 'calc
w=3D1/[\s^2^(Fo^2^)+(0.0120P)^2^] where P=3D(Fo^2^+2Fc^2^)/3' was
changed to 'calc'. New tag '_refine_ls_weighting_details' was
created. The value of the new tag was set to
'w=3D1/[\s^2^(Fo^2^)+(0.0120P)^2^] where P=3D(Fo^2^+2Fc^2^)/3'.

Automatic conversion script
Id: cif_fix_values 3143 2015-03-26 13:38:13Z robertas 

The following automatic conversions were performed:
data name '_publ_contact_author_e-mail' replaced with
'_publ_contact_author_email' as specified in the replacement file
'/home/antanas/src/cod-tools/trunk/data/replacement-values/replacement_tags.lst'.

Automatic conversion script
Id: cif_correct_tags 4998 2017-03-02 13:24:31Z antanas 
;
_cod_original_cell_volume 7986.8(16)
_cod_database_code 4318661

loop_
_symmetry_equiv_pos_as_xyz
'x, y, z'
'-x, -y, z'
'-x+1/4, y+1/4, z+1/4'
'x+1/4, -y+1/4, z+1/4'
'x, y+1/2, z+1/2'
'-x, -y+1/2, z+1/2'
'-x+1/4, y+3/4, z+3/4'
'x+1/4, -y+3/4, z+3/4'
'x+1/2, y, z+1/2'
'-x+1/2, -y, z+1/2'
'-x+3/4, y+1/4, z+3/4'
'x+3/4, -y+1/4, z+3/4'
'x+1/2, y+1/2, z'
'-x+1/2, -y+1/2, z'
'-x+3/4, y+3/4, z+1/4'
'x+3/4, -y+3/4, z+1/4'

loop_
_atom_site_label
_atom_site_type_symbol
_atom_site_fract_x
_atom_site_fract_y
_atom_site_fract_z
_atom_site_U_iso_or_equiv
_atom_site_adp_type
_atom_site_occupancy
_atom_site_calc_flag
_atom_site_refinement_flags
_atom_site_disorder_assembly
_atom_site_disorder_group
Ru Ru 0.290058(15) 0.172405(13) 0.24947(6) 0.04238(12) Uani 1 d . . .
N2 N 0.30713(19) 0.21774(17) 0.3249(6) 0.0590(14) Uani 1 d . . .
O2 O 0.3205(3) 0.24589(17) 0.3852(7) 0.112(2) Uani 1 d . . .
Cl1 Cl 0.27054(5) 0.10896(4) 0.15453(17) 0.0521(4) Uani 1 d . . .
N1 N 0.36201(15) 0.14996(13) 0.2864(5) 0.0444(12) Uani 1 d . . .
O1 O 0.25994(13) 0.15162(13) 0.4363(4) 0.0532(10) Uani 1 d . . .
C1 C 0.3440(2) 0.12696(17) 0.5274(6) 0.0483(14) Uani 1 d . . .
C2 C 0.2885(2) 0.13473(16) 0.5335(6) 0.0450(13) Uani 1 d . . .
C3 C 0.2626(3) 0.1219(2) 0.6578(8) 0.0592(17) Uani 1 d . . .
H3 H 0.228(3) 0.123(2) 0.664(10) 0.10(3) Uiso 1 d . . .
C4 C 0.2888(3) 0.1053(3) 0.7666(11) 0.079(2) Uani 1 d . . .
H4 H 0.272(3) 0.0935(19) 0.830(8) 0.06(2) Uiso 1 d . . .
C5 C 0.3421(3) 0.0984(3) 0.7638(10) 0.087(2) Uani 1 d . . .
H5 H 0.358(4) 0.082(2) 0.850(11) 0.13(3) Uiso 1 d . . .
C6 C 0.3684(3) 0.1089(2) 0.6456(8) 0.068(2) Uani 1 d . . .
H6 H 0.399(2) 0.1048(15) 0.635(6) 0.041(16) Uiso 1 d . . .
C7 C 0.3766(2) 0.13400(17) 0.4039(7) 0.0482(14) Uani 1 d . . .
H7 H 0.417(2) 0.1218(16) 0.417(6) 0.050(15) Uiso 1 d . . .
C8 C 0.3953(3) 0.1490(2) 0.1579(9) 0.0619(18) Uani 1 d . . .
H8A H 0.430(3) 0.1517(19) 0.180(8) 0.08(2) Uiso 1 d . . .
H8B H 0.391(2) 0.1230(19) 0.109(7) 0.06(2) Uiso 1 d . . .
N1' N 0.32112(19) 0.18489(15) 0.0571(6) 0.0517(13) Uani 1 d . . .
O1' O 0.21691(14) 0.18949(13) 0.1894(5) 0.0545(11) Uani 1 d . . .
C1' C 0.2390(2) 0.19935(16) -0.0626(7) 0.0514(15) Uani 1 d . . .
C2' C 0.2046(2) 0.19814(15) 0.0566(7) 0.0513(16) Uani 1 d . . .
C3' C 0.1508(2) 0.2068(2) 0.0316(8) 0.0627(19) Uani 1 d . . .
H3' H 0.127(3) 0.2109(18) 0.122(8) 0.06(2) Uiso 1 d . . .
C4' C 0.1328(3) 0.2152(2) -0.1037(11) 0.075(3) Uani 1 d . . .
H4' H 0.103(3) 0.2204(18) -0.125(7) 0.06(2) Uiso 1 d . . .
C5' C 0.1663(3) 0.2162(2) -0.2171(10) 0.074(3) Uani 1 d . . .
H5' H 0.154(3) 0.2254(19) -0.298(9) 0.08(2) Uiso 1 d . . .
C6' C 0.2186(3) 0.2079(2) -0.1996(9) 0.070(2) Uani 1 d . . .
H6' H 0.242(5) 0.208(3) -0.284(16) 0.20(6) Uiso 1 d . . .
C7' C 0.2948(3) 0.19321(18) -0.0554(8) 0.0559(16) Uani 1 d . . .
H7' H 0.3138(19) 0.1968(15) -0.149(6) 0.037(14) Uiso 1 d . . .
C8' C 0.3790(2) 0.1816(3) 0.0579(10) 0.067(2) Uani 1 d . . .
H8'A H 0.390(3) 0.173(2) -0.032(9) 0.08(2) Uiso 1 d . . .
H8'B H 0.391(3) 0.208(2) 0.085(10) 0.10(3) Uiso 1 d . . .
C9 C 0.2459(5) 0.5349(3) -0.0890(18) 0.165(6) Uani 1 d . . .
H9A H 0.2670 0.5348 -0.1751 0.198 Uiso 0.55(3) calc PR A 1
H9B H 0.2510 0.5607 -0.0432 0.198 Uiso 0.55(3) calc PR A 1
H9C H 0.2592 0.5381 -0.1854 0.198 Uiso 0.45(3) calc PR A 2
H9D H 0.2635 0.5545 -0.0295 0.198 Uiso 0.45(3) calc PR A 2
Cl9A Cl 0.2681(7) 0.5007(6) 0.0164(15) 0.212(7) Uani 0.55(3) d P A 1
Cl9B Cl 0.1798(7) 0.5311(8) -0.139(3) 0.264(11) Uani 0.55(3) d P A 1
Cl9C Cl 0.2613(7) 0.4909(4) -0.033(3) 0.257(12) Uani 0.45(3) d P A 2
Cl9D Cl 0.1824(5) 0.5449(4) -0.0894(17) 0.126(5) Uani 0.45(3) d P A 2

loop_
_atom_site_aniso_label
_atom_site_aniso_U_11
_atom_site_aniso_U_22
_atom_site_aniso_U_33
_atom_site_aniso_U_23
_atom_site_aniso_U_13
_atom_site_aniso_U_12
Ru 0.03026(16) 0.0512(2) 0.0456(2) 0.0034(2) -0.0025(2) 0.0024(2)
N2 0.050(3) 0.068(3) 0.059(3) 0.002(3) -0.011(3) 0.009(3)
O2 0.152(6) 0.070(3) 0.115(5) -0.018(4) -0.051(5) -0.008(4)
Cl1 0.0455(7) 0.0542(8) 0.0567(9) 0.0054(8) 0.0000(7) -0.0046(6)
N1 0.029(2) 0.053(2) 0.051(3) 0.005(2) 0.002(2) 0.0033(18)
O1 0.0301(18) 0.083(3) 0.046(2) 0.010(2) 0.0044(18) 0.0034(19)
C1 0.043(3) 0.061(3) 0.041(4) 0.000(3) -0.002(3) 0.007(2)
C2 0.041(3) 0.051(3) 0.043(3) -0.001(3) 0.000(3) 0.000(2)
C3 0.055(4) 0.080(5) 0.042(4) 0.001(3) 0.006(3) 0.000(4)
C4 0.076(4) 0.111(6) 0.051(5) 0.014(5) 0.010(4) 0.008(5)
C5 0.090(5) 0.114(6) 0.055(5) 0.029(5) 0.001(5) 0.028(5)
C6 0.051(4) 0.093(5) 0.060(5) 0.005(4) -0.008(4) 0.022(4)
C7 0.034(3) 0.052(3) 0.059(4) 0.002(3) -0.003(3) 0.002(3)
C8 0.041(3) 0.083(5) 0.062(4) 0.009(4) 0.010(3) 0.005(3)
N1' 0.042(3) 0.059(3) 0.053(3) 0.015(3) 0.003(3) -0.004(2)
O1' 0.035(2) 0.067(2) 0.062(3) 0.004(2) -0.0070(19) 0.0102(18)
C1' 0.055(3) 0.038(3) 0.061(4) 0.013(3) -0.011(3) -0.008(3)
C2' 0.044(3) 0.036(3) 0.074(5) 0.002(3) -0.025(3) -0.005(2)
C3' 0.045(3) 0.066(4) 0.077(6) -0.002(4) -0.018(4) 0.002(3)
C4' 0.056(4) 0.065(5) 0.105(7) 0.012(4) -0.041(5) -0.010(4)
C5' 0.085(5) 0.056(4) 0.080(7) 0.018(4) -0.039(5) -0.009(4)
C6' 0.083(5) 0.049(4) 0.077(5) 0.011(3) -0.028(4) -0.012(3)
C7' 0.069(4) 0.047(3) 0.052(4) 0.012(3) -0.005(4) -0.008(3)
C8' 0.038(3) 0.098(6) 0.065(5) 0.016(5) 0.009(3) 0.002(4)
C9 0.149(12) 0.151(11) 0.196(15) 0.054(11) 0.041(12) -0.047(9)
Cl9A 0.212(11) 0.294(18) 0.129(9) 0.090(8) 0.024(7) 0.027(11)
Cl9B 0.188(11) 0.260(18) 0.34(3) 0.135(17) -0.030(13) -0.072(10)
Cl9C 0.172(11) 0.107(7) 0.49(3) 0.067(12) 0.166(16) 0.059(6)
Cl9D 0.100(6) 0.134(7) 0.143(8) 0.050(6) 0.051(6) 0.025(6)

loop_
_atom_type_symbol
_atom_type_description
_atom_type_scat_dispersion_real
_atom_type_scat_dispersion_imag
_atom_type_scat_source
C C 0.0033 0.0016 'International Tables Vol C Tables 4.2.6.8 and 6.1.1.4'
H H 0.0000 0.0000 'International Tables Vol C Tables 4.2.6.8 and 6.1.1.4'
Cl Cl 0.1484 0.1585 'International Tables Vol C Tables 4.2.6.8 and 6.1.1.4'
N N 0.0061 0.0033 'International Tables Vol C Tables 4.2.6.8 and 6.1.1.4'
O O 0.0106 0.0060 'International Tables Vol C Tables 4.2.6.8 and 6.1.1.4'
Ru Ru -1.2594 0.8363 'International Tables Vol C Tables 4.2.6.8 and 6.1.1.4'

loop_
_geom_angle_atom_site_label_1
_geom_angle_atom_site_label_2
_geom_angle_atom_site_label_3
_geom_angle
_geom_angle_site_symmetry_1
_geom_angle_site_symmetry_3
_geom_angle_publ_flag
N2 Ru N1 91.6(2) . . ?
N2 Ru N1' 94.9(2) . . ?
N1 Ru N1' 82.69(19) . . ?
N2 Ru O1' 95.6(2) . . ?
N1 Ru O1' 171.98(19) . . ?
N1' Ru O1' 93.12(19) . . ?
N2 Ru O1 92.4(2) . . ?
N1 Ru O1 93.94(16) . . ?
N1' Ru O1 172.0(2) . . ?
O1' Ru O1 89.33(16) . . ?
N2 Ru Cl1 176.76(17) . . ?
N1 Ru Cl1 85.49(13) . . ?
N1' Ru Cl1 86.07(16) . . ?
O1' Ru Cl1 87.40(13) . . ?
O1 Ru Cl1 86.43(13) . . ?
O2 N2 Ru 173.7(5) . . ?
C7 N1 C8 121.8(5) . . ?
C7 N1 Ru 124.7(4) . . ?
C8 N1 Ru 113.2(4) . . ?
C2 O1 Ru 122.8(3) . . ?
C6 C1 C2 118.7(6) . . ?
C6 C1 C7 116.6(5) . . ?
C2 C1 C7 124.6(5) . . ?
O1 C2 C3 116.8(5) . . ?
O1 C2 C1 127.1(5) . . ?
C3 C2 C1 116.1(6) . . ?
C4 C3 C2 121.4(7) . . ?
C4 C3 H3 118(6) . . ?
C2 C3 H3 121(6) . . ?
C3 C4 C5 123.2(9) . . ?
C3 C4 H4 118(5) . . ?
C5 C4 H4 116(5) . . ?
C6 C5 C4 117.7(8) . . ?
C6 C5 H5 126(5) . . ?
C4 C5 H5 116(5) . . ?
C5 C6 C1 122.8(7) . . ?
C5 C6 H6 123(4) . . ?
C1 C6 H6 114(4) . . ?
N1 C7 C1 126.2(5) . . ?
N1 C7 H7 121(3) . . ?
C1 C7 H7 112(3) . . ?
N1 C8 C8' 109.6(6) . . ?
N1 C8 H8A 112(5) . . ?
C8' C8 H8A 110(4) . . ?
N1 C8 H8B 110(4) . . ?
C8' C8 H8B 109(4) . . ?
H8A C8 H8B 107(6) . . ?
C7' N1' C8' 122.9(6) . . ?
C7' N1' Ru 125.2(4) . . ?
C8' N1' Ru 111.9(5) . . ?
C2' O1' Ru 122.9(4) . . ?
C6' C1' C2' 119.6(6) . . ?
C6' C1' C7' 115.8(7) . . ?
C2' C1' C7' 124.6(6) . . ?
O1' C2' C3' 115.5(6) . . ?
O1' C2' C1' 127.1(5) . . ?
C3' C2' C1' 117.3(6) . . ?
C4' C3' C2' 121.1(8) . . ?
C4' C3' H3' 122(4) . . ?
C2' C3' H3' 116(4) . . ?
C5' C4' C3' 120.8(7) . . ?
C5' C4' H4' 113(5) . . ?
C3' C4' H4' 126(5) . . ?
C4' C5' C6' 120.7(8) . . ?
C4' C5' H5' 118(5) . . ?
C6' C5' H5' 121(5) . . ?
C5' C6' C1' 120.5(9) . . ?
C5' C6' H6' 119(8) . . ?
C1' C6' H6' 120(8) . . ?
N1' C7' C1' 126.0(7) . . ?
N1' C7' H7' 119(3) . . ?
C1' C7' H7' 115(3) . . ?
N1' C8' C8 109.5(6) . . ?
N1' C8' H8'A 108(5) . . ?
C8 C8' H8'A 105(5) . . ?
N1' C8' H8'B 105(5) . . ?
C8 C8' H8'B 114(5) . . ?
H8'A C8' H8'B 115(7) . . ?
Cl9C C9 Cl9A 21.2(13) . . ?
Cl9C C9 Cl9D 115.1(10) . . ?
Cl9A C9 Cl9D 119.1(10) . . ?
Cl9C C9 Cl9B 104.7(11) . . ?
Cl9A C9 Cl9B 116.6(11) . . ?
Cl9D C9 Cl9B 22.0(13) . . ?
Cl9C C9 H9A 97.5 . . ?
Cl9A C9 H9A 108.1 . . ?
Cl9D C9 H9A 122.9 . . ?
Cl9B C9 H9A 108.1 . . ?
Cl9C C9 H9B 129.4 . . ?
Cl9A C9 H9B 108.1 . . ?
Cl9D C9 H9B 87.3 . . ?
Cl9B C9 H9B 108.1 . . ?
H9A C9 H9B 107.3 . . ?
Cl9C C9 H9C 108.5 . . ?
Cl9A C9 H9C 121.7 . . ?
Cl9D C9 H9C 108.5 . . ?
Cl9B C9 H9C 95.4 . . ?
H9A C9 H9C 14.8 . . ?
H9B C9 H9C 105.6 . . ?
Cl9C C9 H9D 108.5 . . ?
Cl9A C9 H9D 88.0 . . ?
Cl9D C9 H9D 108.5 . . ?
Cl9B C9 H9D 130.3 . . ?
H9A C9 H9D 103.0 . . ?
H9B C9 H9D 23.8 . . ?
H9C C9 H9D 107.5 . . ?

loop_
_geom_bond_atom_site_label_1
_geom_bond_atom_site_label_2
_geom_bond_distance
_geom_bond_site_symmetry_2
_geom_bond_publ_flag
Ru N2 1.728(6) . ?
Ru N1 2.012(4) . ?
Ru N1' 2.013(5) . ?
Ru O1' 2.030(4) . ?
Ru O1 2.034(4) . ?
Ru Cl1 2.3537(16) . ?
N2 O2 1.149(7) . ?
N1 C7 1.280(7) . ?
N1 C8 1.474(8) . ?
O1 C2 1.296(6) . ?
C1 C6 1.406(9) . ?
C1 C2 1.440(7) . ?
C1 C7 1.443(8) . ?
C2 C3 1.407(9) . ?
C3 C4 1.340(11) . ?
C3 H3 0.89(8) . ?
C4 C5 1.377(11) . ?
C4 H4 0.83(7) . ?
C5 C6 1.342(11) . ?
C5 H5 1.05(9) . ?
C6 H6 0.80(5) . ?
C7 H7 1.11(5) . ?
C8 C8' 1.497(10) . ?
C8 H8A 0.92(8) . ?
C8 H8B 0.99(6) . ?
N1' C7' 1.280(8) . ?
N1' C8' 1.480(8) . ?
O1' C2' 1.315(7) . ?
C1' C6' 1.414(10) . ?
C1' C2' 1.421(9) . ?
C1' C7' 1.439(9) . ?
C2' C3' 1.420(8) . ?
C3' C4' 1.378(11) . ?
C3' H3' 1.05(7) . ?
C4' C5' 1.365(12) . ?
C4' H4' 0.80(6) . ?
C5' C6' 1.370(11) . ?
C5' H5' 0.88(8) . ?
C6' H6' 1.00(14) . ?
C7' H7' 1.01(5) . ?
C8' H8'A 0.93(8) . ?
C8' H8'B 0.96(8) . ?
C9 Cl9C 1.610(17) . ?
C9 Cl9A 1.613(17) . ?
C9 Cl9D 1.652(18) . ?
C9 Cl9B 1.75(2) . ?
C9 H9A 0.9700 . ?
C9 H9B 0.9700 . ?
C9 H9C 0.9700 . ?
C9 H9D 0.9700 . ?
